data_4023883
loop_
_publ_author_name
'Tetsuharu Hori'
'Yuko Otani'
'Masatoshi Kawahata'
'Kentaro Yamaguchi'
'Tomohiko Ohwada'

_publ_section_title
;
 Nonplanar Structures of Thioamides Derived from
 7-Azabicyclo[2.2.1]heptane. Electronically Tunable
 Planarity of Thioamides
;
_journal_name_full 'Journal of Organic Chemistry'
_journal_page_first 9102
_journal_page_last 9108
_journal_paper_doi 10.1021/jo801996b
_journal_volume 73
_journal_year 2008
_chemical_formula_moiety 'C12 H12 N2 S'
_chemical_formula_sum 'C12 H12 N2 S'
_chemical_formula_weight 216.30
_chemical_name_systematic
; 
 ? 
;
_space_group_IT_number 14
_symmetry_cell_setting monoclinic
_symmetry_space_group_name_Hall '-P 2ybc'
_symmetry_space_group_name_H-M 'P 1 21/c 1'
_atom_sites_solution_hydrogens geom
_atom_sites_solution_primary direct
_atom_sites_solution_secondary difmap
_audit_creation_method SHELXL-97
_cell_angle_alpha 90.00
_cell_angle_beta 108.291(2)
_cell_angle_gamma 90.00
_cell_formula_units_Z 4
_cell_length_a 6.3656(10)
_cell_length_b 23.557(4)
_cell_length_c 7.7957(12)
_cell_measurement_reflns_used 3773
_cell_measurement_temperature 90
_cell_measurement_theta_max 28.22
_cell_measurement_theta_min 2.88
_cell_volume 1109.9(3)
_computing_cell_refinement SMART
_computing_data_collection 'SMART (Bruker, 1998)'
_computing_data_reduction 'SAINT (Bruker, 1998)'
_computing_molecular_graphics 'ORTEP-3 for Windows (Farrugia, 1997)'
_computing_publication_material 'SHELXL-97 (Sheldrick, 1997)'
_computing_structure_refinement 'SHELXL-97 (Sheldrick, 1997)'
_computing_structure_solution 'SHELXS-97 (Sheldrick, 1990)'
_diffrn_ambient_temperature 90
_diffrn_detector_area_resol_mean 8.333
_diffrn_measured_fraction_theta_full 0.998
_diffrn_measured_fraction_theta_max 0.949
_diffrn_measurement_device_type 'Bruker SMART 1000 CCD area detector'
_diffrn_measurement_method '\f and \w scans'
_diffrn_radiation_monochromator graphite
_diffrn_radiation_source 'fine-focus sealed tube'
_diffrn_radiation_type MoK\a
_diffrn_radiation_wavelength 0.71073
_diffrn_reflns_av_R_equivalents 0.0539
_diffrn_reflns_av_sigmaI/netI 0.0627
_diffrn_reflns_limit_h_max 3
_diffrn_reflns_limit_h_min -8
_diffrn_reflns_limit_k_max 30
_diffrn_reflns_limit_k_min -31
_diffrn_reflns_limit_l_max 10
_diffrn_reflns_limit_l_min -10
_diffrn_reflns_number 6599
_diffrn_reflns_theta_full 25.00
_diffrn_reflns_theta_max 28.29
_diffrn_reflns_theta_min 1.73
_diffrn_standards_decay_% 0
_diffrn_standards_number 0
_exptl_absorpt_coefficient_mu 0.258
_exptl_absorpt_correction_type none
_exptl_crystal_colour yellow
_exptl_crystal_density_diffrn 1.294
_exptl_crystal_density_method 'not measured'
_exptl_crystal_description prismatic
_exptl_crystal_F_000 456
_exptl_crystal_size_max 0.50
_exptl_crystal_size_mid 0.40
_exptl_crystal_size_min 0.35
_refine_diff_density_max 0.414
_refine_diff_density_min -0.257
_refine_diff_density_rms 0.075
_refine_ls_extinction_method none
_refine_ls_goodness_of_fit_ref 1.078
_refine_ls_hydrogen_treatment constr
_refine_ls_matrix_type full
_refine_ls_number_parameters 136
_refine_ls_number_reflns 2624
_refine_ls_number_restraints 0
_refine_ls_restrained_S_all 1.078
_refine_ls_R_factor_all 0.0493
_refine_ls_R_factor_gt 0.0446
_refine_ls_shift/su_max 0.001
_refine_ls_shift/su_mean 0.000
_refine_ls_structure_factor_coef Fsqd
_refine_ls_weighting_details 'calc w=1/[\s^2^(Fo^2^)+(0.0642P)^2^+0.3478P] where P=(Fo^2^+2Fc^2^)/3'
_refine_ls_weighting_scheme calc
_refine_ls_wR_factor_gt 0.1189
_refine_ls_wR_factor_ref 0.1287
_reflns_number_gt 2334
_reflns_number_total 2624
_reflns_threshold_expression I>2\s(I)
_cod_data_source_file jo801996b_si_002_10.cif
_cod_data_source_block 2g
_cod_original_sg_symbol_H-M 'P 21/c'
_cod_database_code 4023883

loop_
_symmetry_equiv_pos_as_xyz
'x, y, z'
'-x, y+1/2, -z+1/2'
'-x, -y, -z'
'x, -y-1/2, z-1/2'

loop_
_atom_site_label
_atom_site_type_symbol
_atom_site_fract_x
_atom_site_fract_y
_atom_site_fract_z
_atom_site_U_iso_or_equiv
_atom_site_adp_type
_atom_site_occupancy
_atom_site_symmetry_multiplicity
_atom_site_calc_flag
_atom_site_refinement_flags
_atom_site_disorder_assembly
_atom_site_disorder_group
C1 C 0.3068(3) 0.52435(6) 1.1486(2) 0.0200(3) Uani 1 1 d . . .
H1A H 0.4692 0.5288 1.1998 0.024 Uiso 1 1 calc R . .
H1B H 0.2726 0.5015 1.0367 0.024 Uiso 1 1 calc R . .
C2 C 0.2107(3) 0.49697(6) 1.2854(2) 0.0242(3) Uani 1 1 d . . .
H2A H 0.0722 0.4762 1.2239 0.029 Uiso 1 1 calc R . .
H2B H 0.3179 0.4705 1.3660 0.029 Uiso 1 1 calc R . .
C3 C 0.1664(3) 0.54809(7) 1.3904(2) 0.0269(4) Uani 1 1 d . . .
H3A H 0.3045 0.5615 1.4808 0.032 Uiso 1 1 calc R . .
H3B H 0.0571 0.5387 1.4525 0.032 Uiso 1 1 calc R . .
C4 C 0.0753(3) 0.59229(6) 1.2437(2) 0.0214(3) Uani 1 1 d . . .
H4A H -0.0863 0.5878 1.1868 0.026 Uiso 1 1 calc R . .
H4B H 0.1065 0.6312 1.2928 0.026 Uiso 1 1 calc R . .
C5 C 0.2215(2) 0.61607(6) 0.99145(18) 0.0148(3) Uani 1 1 d . . .
C6 C 0.1003(2) 0.67120(6) 0.97579(18) 0.0153(3) Uani 1 1 d . . .
C7 C -0.1290(2) 0.67184(6) 0.9021(2) 0.0199(3) Uani 1 1 d . . .
H7 H -0.2069 0.6375 0.8604 0.024 Uiso 1 1 calc R . .
C8 C -0.2443(3) 0.72249(6) 0.8894(2) 0.0207(3) Uani 1 1 d . . .
H8 H -0.4008 0.7230 0.8384 0.025 Uiso 1 1 calc R . .
C9 C -0.1295(3) 0.77268(6) 0.95182(19) 0.0192(3) Uani 1 1 d . . .
C10 C 0.1011(3) 0.77247(6) 1.02638(19) 0.0194(3) Uani 1 1 d . . .
H10 H 0.1789 0.8066 1.0696 0.023 Uiso 1 1 calc R . .
C11 C 0.2147(2) 0.72156(6) 1.03636(19) 0.0183(3) Uani 1 1 d . . .
H11 H 0.3715 0.7211 1.0848 0.022 Uiso 1 1 calc R . .
C12 C -0.2520(3) 0.82512(7) 0.9389(2) 0.0236(3) Uani 1 1 d . . .
N1 N 0.1959(2) 0.58012(5) 1.11304(16) 0.0165(3) Uani 1 1 d . . .
N2 N -0.3543(3) 0.86608(6) 0.9260(2) 0.0320(3) Uani 1 1 d . . .
S1 S 0.37029(6) 0.602835(15) 0.85346(5) 0.02061(15) Uani 1 1 d . . .

loop_
_atom_site_aniso_label
_atom_site_aniso_U_11
_atom_site_aniso_U_22
_atom_site_aniso_U_33
_atom_site_aniso_U_23
_atom_site_aniso_U_13
_atom_site_aniso_U_12
C1 0.0229(7) 0.0123(7) 0.0240(7) 0.0020(5) 0.0061(6) 0.0034(5)
C2 0.0281(8) 0.0175(7) 0.0261(8) 0.0047(6) 0.0071(7) -0.0022(6)
C3 0.0371(9) 0.0235(8) 0.0220(8) 0.0027(6) 0.0120(7) -0.0042(7)
C4 0.0278(8) 0.0180(7) 0.0223(7) -0.0003(5) 0.0138(6) 0.0001(6)
C5 0.0141(6) 0.0129(6) 0.0164(6) -0.0019(5) 0.0031(5) -0.0014(5)
C6 0.0188(7) 0.0136(6) 0.0148(6) 0.0003(5) 0.0070(5) 0.0009(5)
C7 0.0179(7) 0.0158(7) 0.0250(7) -0.0007(5) 0.0055(6) -0.0011(5)
C8 0.0174(7) 0.0199(7) 0.0242(7) 0.0027(5) 0.0059(6) 0.0027(6)
C9 0.0260(8) 0.0150(7) 0.0182(7) 0.0018(5) 0.0092(6) 0.0048(5)
C10 0.0246(8) 0.0136(7) 0.0188(7) -0.0011(5) 0.0048(6) -0.0008(5)
C11 0.0177(7) 0.0167(7) 0.0190(7) -0.0005(5) 0.0038(6) -0.0008(5)
C12 0.0278(8) 0.0203(8) 0.0225(7) 0.0007(5) 0.0076(6) 0.0032(6)
N1 0.0190(6) 0.0128(6) 0.0188(6) -0.0003(4) 0.0073(5) 0.0013(4)
N2 0.0375(9) 0.0233(7) 0.0339(8) 0.0010(6) 0.0094(7) 0.0113(6)
S1 0.0231(2) 0.0179(2) 0.0252(2) 0.00122(12) 0.01378(17) 0.00324(13)

loop_
_atom_type_symbol
_atom_type_description
_atom_type_scat_dispersion_real
_atom_type_scat_dispersion_imag
_atom_type_scat_source
C C 0.0033 0.0016 'International Tables Vol C Tables 4.2.6.8 and 6.1.1.4'
N N 0.0061 0.0033 'International Tables Vol C Tables 4.2.6.8 and 6.1.1.4'
S S 0.1246 0.1234 'International Tables Vol C Tables 4.2.6.8 and 6.1.1.4'
H H 0.0000 0.0000 'International Tables Vol C Tables 4.2.6.8 and 6.1.1.4'

loop_
_geom_angle_atom_site_label_1
_geom_angle_atom_site_label_2
_geom_angle_atom_site_label_3
_geom_angle
_geom_angle_site_symmetry_1
_geom_angle_site_symmetry_3
_geom_angle_publ_flag
N1 C1 C2 103.53(12) . . ?
N1 C1 H1A 111.1 . . ?
C2 C1 H1A 111.1 . . ?
N1 C1 H1B 111.1 . . ?
C2 C1 H1B 111.1 . . ?
H1A C1 H1B 109.0 . . ?
C3 C2 C1 102.84(12) . . ?
C3 C2 H2A 111.2 . . ?
C1 C2 H2A 111.2 . . ?
C3 C2 H2B 111.2 . . ?
C1 C2 H2B 111.2 . . ?
H2A C2 H2B 109.1 . . ?
C2 C3 C4 103.12(12) . . ?
C2 C3 H3A 111.1 . . ?
C4 C3 H3A 111.1 . . ?
C2 C3 H3B 111.1 . . ?
C4 C3 H3B 111.1 . . ?
H3A C3 H3B 109.1 . . ?
N1 C4 C3 103.10(12) . . ?
N1 C4 H4A 111.1 . . ?
C3 C4 H4A 111.1 . . ?
N1 C4 H4B 111.1 . . ?
C3 C4 H4B 111.1 . . ?
H4A C4 H4B 109.1 . . ?
N1 C5 C6 116.06(12) . . ?
N1 C5 S1 124.46(11) . . ?
C6 C5 S1 119.45(10) . . ?
C7 C6 C11 119.97(13) . . ?
C7 C6 C5 119.38(12) . . ?
C11 C6 C5 120.64(13) . . ?
C8 C7 C6 120.10(13) . . ?
C8 C7 H7 120.0 . . ?
C6 C7 H7 120.0 . . ?
C9 C8 C7 119.76(14) . . ?
C9 C8 H8 120.1 . . ?
C7 C8 H8 120.1 . . ?
C8 C9 C10 120.57(13) . . ?
C8 C9 C12 119.16(15) . . ?
C10 C9 C12 120.27(14) . . ?
C11 C10 C9 119.09(13) . . ?
C11 C10 H10 120.5 . . ?
C9 C10 H10 120.5 . . ?
C10 C11 C6 120.50(14) . . ?
C10 C11 H11 119.8 . . ?
C6 C11 H11 119.8 . . ?
N2 C12 C9 178.20(19) . . ?
C5 N1 C1 123.15(12) . . ?
C5 N1 C4 125.22(12) . . ?
C1 N1 C4 111.31(11) . . ?

loop_
_geom_bond_atom_site_label_1
_geom_bond_atom_site_label_2
_geom_bond_distance
_geom_bond_site_symmetry_2
_geom_bond_publ_flag
C1 N1 1.4760(18) . ?
C1 C2 1.528(2) . ?
C1 H1A 0.9900 . ?
C1 H1B 0.9900 . ?
C2 C3 1.531(2) . ?
C2 H2A 0.9900 . ?
C2 H2B 0.9900 . ?
C3 C4 1.521(2) . ?
C3 H3A 0.9900 . ?
C3 H3B 0.9900 . ?
C4 N1 1.4829(18) . ?
C4 H4A 0.9900 . ?
C4 H4B 0.9900 . ?
C5 N1 1.3189(18) . ?
C5 C6 1.4957(19) . ?
C5 S1 1.6708(14) . ?
C6 C7 1.391(2) . ?
C6 C11 1.3947(19) . ?
C7 C8 1.388(2) . ?
C7 H7 0.9500 . ?
C8 C9 1.395(2) . ?
C8 H8 0.9500 . ?
C9 C10 1.398(2) . ?
C9 C12 1.447(2) . ?
C10 C11 1.390(2) . ?
C10 H10 0.9500 . ?
C11 H11 0.9500 . ?
C12 N2 1.151(2) . ?

loop_
_geom_torsion_atom_site_label_1
_geom_torsion_atom_site_label_2
_geom_torsion_atom_site_label_3
_geom_torsion_atom_site_label_4
_geom_torsion
_geom_torsion_site_symmetry_1
_geom_torsion_site_symmetry_2
_geom_torsion_site_symmetry_3
_geom_torsion_site_symmetry_4
_geom_torsion_publ_flag
N1 C1 C2 C3 -31.42(15) . . . . ?
C1 C2 C3 C4 40.48(16) . . . . ?
C2 C3 C4 N1 -33.33(16) . . . . ?
N1 C5 C6 C7 -70.43(17) . . . . ?
S1 C5 C6 C7 107.52(14) . . . . ?
N1 C5 C6 C11 108.75(15) . . . . ?
S1 C5 C6 C11 -73.30(16) . . . . ?
C11 C6 C7 C8 -0.3(2) . . . . ?
C5 C6 C7 C8 178.91(13) . . . . ?
C6 C7 C8 C9 -0.4(2) . . . . ?
C7 C8 C9 C10 0.3(2) . . . . ?
C7 C8 C9 C12 -179.57(14) . . . . ?
C8 C9 C10 C11 0.5(2) . . . . ?
C12 C9 C10 C11 -179.69(13) . . . . ?
C9 C10 C11 C6 -1.1(2) . . . . ?
C7 C6 C11 C10 1.0(2) . . . . ?
C5 C6 C11 C10 -178.14(13) . . . . ?
C8 C9 C12 N2 -8(5) . . . . ?
C10 C9 C12 N2 172(5) . . . . ?
C6 C5 N1 C1 -178.78(12) . . . . ?
S1 C5 N1 C1 3.4(2) . . . . ?
C6 C5 N1 C4 -5.9(2) . . . . ?
S1 C5 N1 C4 176.29(11) . . . . ?
C2 C1 N1 C5 -175.21(13) . . . . ?
C2 C1 N1 C4 11.01(16) . . . . ?
C3 C4 N1 C5 -159.55(14) . . . . ?
C3 C4 N1 C1 14.08(16) . . . . ?

loop_
_cod_related_entry_id
_cod_related_entry_database
_cod_related_entry_code
1 ChemSpider 30658799
